data_4088966
loop_
_publ_author_name
'Brown, Loren C.'
'Ressegue, Emily'
'Merola, Joseph S.'

_publ_section_title
;
 Rapid Access to Derivatized, Dimeric, Ring-Substituted
 Dichloro(cyclopentadienyl)rhodium(III) and Iridium(III) Complexes
;
_journal_issue 24
_journal_name_full Organometallics
_journal_page_first 4014
_journal_paper_doi 10.1021/acs.organomet.6b00580
_journal_volume 35
_journal_year 2016
_chemical_formula_moiety 'C26 H42 Cl4 Rh2'
_chemical_formula_sum 'C26 H42 Cl4 Rh2'
_chemical_formula_weight 702.21
_space_group_crystal_system triclinic
_space_group_IT_number 2
_space_group_name_Hall '-P 1'
_space_group_name_H-M_alt 'P -1'
_atom_sites_solution_hydrogens geom
_audit_creation_date 2015-11-12
_audit_creation_method
;
Olex2 1.2
(compiled 2015.09.30 svn.r3233 for OlexSys, GUI svn.r5103)
;
_cell_angle_alpha 74.904(4)
_cell_angle_beta 76.432(5)
_cell_angle_gamma 82.203(4)
_cell_formula_units_Z 1
_cell_length_a 8.5876(5)
_cell_length_b 8.7956(4)
_cell_length_c 9.9373(5)
_cell_measurement_reflns_used 10578
_cell_measurement_temperature 100.00(10)
_cell_measurement_theta_max 32.3480
_cell_measurement_theta_min 4.1690
_cell_volume 702.24(7)
_computing_cell_refinement
;
CrysAlisPro, Agilent Technologies,
Version 1.171.37.35 (release 13-08-2014 CrysAlis171 .NET)
(compiled Aug 13 2014,18:06:01)
;
_computing_data_collection
;
CrysAlisPro, Agilent Technologies,
Version 1.171.37.35 (release 13-08-2014 CrysAlis171 .NET)
(compiled Aug 13 2014,18:06:01)
;
_computing_data_reduction
;
CrysAlisPro, Agilent Technologies,
Version 1.171.37.35 (release 13-08-2014 CrysAlis171 .NET)
(compiled Aug 13 2014,18:06:01)
;
_computing_molecular_graphics 'Olex2 (Dolomanov et al., 2009)'
_computing_publication_material 'Olex2 (Dolomanov et al., 2009)'
_computing_structure_refinement 'ShelXL (Sheldrick, 2015)'
_computing_structure_solution 'ShelXT (Sheldrick, 2015)'
_diffrn_ambient_environment N~2~
_diffrn_ambient_temperature 100.00(10)
_diffrn_detector 'CCD plate'
_diffrn_detector_area_resol_mean 8.0061
_diffrn_detector_type Eos
_diffrn_measured_fraction_theta_full 0.997
_diffrn_measured_fraction_theta_max 0.998
_diffrn_measurement_details
;
#__ type_ start__ end____ width___ exp.time_
  1 omega -100.00   -6.00   1.0000    5.0000
omega____ theta____ kappa____ phi______ frames
    -      -29.5315  -57.0000   90.0000 94

#__ type_ start__ end____ width___ exp.time_
  2 omega -109.00  -35.00   1.0000    5.0000
omega____ theta____ kappa____ phi______ frames
    -      -29.5315 -178.0000  120.0000 74

#__ type_ start__ end____ width___ exp.time_
  3 omega -112.00  -32.00   1.0000    5.0000
omega____ theta____ kappa____ phi______ frames
    -      -29.5315  178.0000  -60.0000 80

#__ type_ start__ end____ width___ exp.time_
  4 omega -109.00  -35.00   1.0000    5.0000
omega____ theta____ kappa____ phi______ frames
    -      -29.5315 -178.0000 -180.0000 74

#__ type_ start__ end____ width___ exp.time_
  5 omega -112.00  -32.00   1.0000    5.0000
omega____ theta____ kappa____ phi______ frames
    -      -29.5315  178.0000   60.0000 80

#__ type_ start__ end____ width___ exp.time_
  6 omega  -90.00    2.00   1.0000    5.0000
omega____ theta____ kappa____ phi______ frames
    -      -29.5315  126.0000  -92.4384 92

#__ type_ start__ end____ width___ exp.time_
  7 omega -105.00   37.00   1.0000    5.0000
omega____ theta____ kappa____ phi______ frames
    -      -29.5315  -19.0000  120.0000 142

#__ type_ start__ end____ width___ exp.time_
  8 omega  -25.00    7.00   1.0000    5.0000
omega____ theta____ kappa____ phi______ frames
    -      -29.5315  -83.0000 -126.0037 32

#__ type_ start__ end____ width___ exp.time_
  9 omega  -26.00    6.00   1.0000    5.0000
omega____ theta____ kappa____ phi______ frames
    -      -29.5315  -81.0000    8.7638 32

#__ type_ start__ end____ width___ exp.time_
 10 omega -100.00   -6.00   1.0000    5.0000
omega____ theta____ kappa____ phi______ frames
    -      -29.5315  -57.0000   30.0000 94

#__ type_ start__ end____ width___ exp.time_
 11 omega  -53.00   40.00   1.0000    5.0000
omega____ theta____ kappa____ phi______ frames
    -      -29.5315   59.0000   97.0000 93

#__ type_ start__ end____ width___ exp.time_
 12 omega -100.00  -19.00   1.0000    5.0000
omega____ theta____ kappa____ phi______ frames
    -      -29.5315  -57.0000 -180.0000 81

#__ type_ start__ end____ width___ exp.time_
 13 omega -102.00    4.00   1.0000    5.0000
omega____ theta____ kappa____ phi______ frames
    -      -29.5315  -77.0000  -30.0000 106
;
_diffrn_measurement_device 'four-circle diffractometer'
_diffrn_measurement_device_type 'Xcalibur, Eos, Gemini ultra'
_diffrn_measurement_method '\w scans'
_diffrn_orient_matrix_UB_11 0.0701355000
_diffrn_orient_matrix_UB_12 0.0314252000
_diffrn_orient_matrix_UB_13 -0.0469739000
_diffrn_orient_matrix_UB_21 -0.0458854000
_diffrn_orient_matrix_UB_22 0.0710302000
_diffrn_orient_matrix_UB_23 -0.0242831000
_diffrn_orient_matrix_UB_31 0.0155182000
_diffrn_orient_matrix_UB_32 0.0314317000
_diffrn_orient_matrix_UB_33 0.0540106000
_diffrn_radiation_monochromator graphite
_diffrn_radiation_probe x-ray
_diffrn_radiation_type MoK\a
_diffrn_radiation_wavelength 0.71073
_diffrn_reflns_av_unetI/netI 0.0446
_diffrn_reflns_Laue_measured_fraction_full 0.997
_diffrn_reflns_Laue_measured_fraction_max 0.998
_diffrn_reflns_limit_h_max 11
_diffrn_reflns_limit_h_min -11
_diffrn_reflns_limit_k_max 11
_diffrn_reflns_limit_k_min -11
_diffrn_reflns_limit_l_max 13
_diffrn_reflns_limit_l_min -13
_diffrn_reflns_number 6808
_diffrn_reflns_point_group_measured_fraction_full 0.997
_diffrn_reflns_point_group_measured_fraction_max 0.998
_diffrn_reflns_theta_full 27.500
_diffrn_reflns_theta_max 28.998
_diffrn_reflns_theta_min 3.567
_diffrn_source 'Enhance (Mo) X-ray Source'
_exptl_absorpt_coefficient_mu 1.569
_exptl_absorpt_correction_T_max 1.00000
_exptl_absorpt_correction_T_min 0.93946
_exptl_absorpt_correction_type multi-scan
_exptl_absorpt_process_details
;
CrysAlisPro, Agilent Technologies,
Version 1.171.37.35 (release 13-08-2014 CrysAlis171 .NET)
(compiled Aug 13 2014,18:06:01)
Empirical absorption correction using spherical harmonics,
 implemented in SCALE3 ABSPACK scaling algorithm.
Empirical absorption correction using spherical harmonics,
 implemented in SCALE3 ABSPACK scaling algorithm.
;
_exptl_crystal_colour red
_exptl_crystal_colour_primary red
_exptl_crystal_density_diffrn 1.660
_exptl_crystal_description
;
;
_exptl_crystal_F_000 356
_exptl_crystal_size_max 0.3028
_exptl_crystal_size_mid 0.2191
_exptl_crystal_size_min 0.1194
_refine_diff_density_max 0.964
_refine_diff_density_min -0.650
_refine_diff_density_rms 0.113
_refine_ls_extinction_method none
_refine_ls_goodness_of_fit_ref 1.075
_refine_ls_hydrogen_treatment constr
_refine_ls_matrix_type full
_refine_ls_number_parameters 151
_refine_ls_number_reflns 6808
_refine_ls_number_restraints 0
_refine_ls_restrained_S_all 1.075
_refine_ls_R_factor_all 0.0393
_refine_ls_R_factor_gt 0.0328
_refine_ls_shift/su_max 0.000
_refine_ls_shift/su_mean 0.000
_refine_ls_structure_factor_coef Fsqd
_refine_ls_weighting_details 'w=1/[\s^2^(Fo^2^)+(0.0324P)^2^+0.5587P] where P=(Fo^2^+2Fc^2^)/3'
_refine_ls_weighting_scheme calc
_refine_ls_wR_factor_gt 0.0786
_refine_ls_wR_factor_ref 0.0798
_reflns_Friedel_coverage 0.000
_reflns_number_gt 5940
_reflns_number_total 6808
_reflns_threshold_expression 'I > 2\s(I)'
_cod_data_source_file om6b00580_si_002.cif
_cod_data_source_block 3d_lbx-020abs1
_cod_database_code 4088966
_chemical_oxdiff_formula 'C26 H42 Cl4 Rh2'
_chemical_oxdiff_usercomment LBI90
_shelx_space_group_comment
;
The symmetry employed for this shelxl refinement is uniquely defined
by the following loop, which should always be used as a source of
symmetry information in preference to the above space-group names.
They are only intended as comments.
;
_reflns_odcompleteness_completeness 99.76
_reflns_odcompleteness_iscentric 1
_reflns_odcompleteness_theta 26.32
_olex2_refinement_description
;
1. Others
 Fixed Uiso: H6A(0.031) H6B(0.031) H6C(0.031) H7A(0.031) H7B(0.031) H7C(0.031)
 H8A(0.03) H8B(0.03) H8C(0.03) H9A(0.031) H9B(0.031) H9C(0.031) H10A(0.021)
 H10B(0.021) H11A(0.018) H11B(0.018) H12A(0.021) H12B(0.021) H13A(0.028)
 H13B(0.028) H13C(0.028)
 Fixed X: H6A(0.5073) H6B(0.4588) H6C(0.3636) H7A(0.3202) H7B(0.4265)
 H7C(0.3773) H8A(0.624) H8B(0.738) H8C(0.8137) H9A(0.9838) H9B(1.0543)
 H9C(1.0288) H10A(0.7531) H10B(0.9141) H11A(0.8294) H11B(0.9926) H12A(1.0745)
 H12B(0.9134) H13A(1.1611) H13B(0.999) H13C(1.1272)
 Fixed Y: H6A(0.3359) H6B(0.1598) H6C(0.3052) H7A(0.1298) H7B(-0.0156)
 H7C(0.1385) H8A(0.1376) H8B(-0.0068) H8C(0.1511) H9A(0.3118) H9B(0.1798)
 H9C(0.3606) H10A(0.4261) H10B(0.4292) H11A(0.1546) H11B(0.1637) H12A(0.3557)
 H12B(0.3391) H13A(0.0905) H13B(0.0716) H13C(0.1868)
 Fixed Z: H6A(0.5148) H6B(0.5398) H6C(0.4501) H7A(0.31) H7B(0.2566)
 H7C(0.1431) H8A(-0.0431) H8B(0.0255) H8C(-0.0744) H9A(-0.0261) H9B(0.0937)
 H9C(0.1035) H10A(0.4352) H10B(0.314) H11A(0.5407) H11B(0.4229) H12A(0.5175)
 H12B(0.6384) H13A(0.6103) H13B(0.7298) H13C(0.7318)
;
_shelx_shelxl_version_number 2014/7
_olex2_submission_special_instructions 'No special instructions were received'

loop_
_space_group_symop_operation_xyz
'x, y, z'
'-x, -y, -z'

loop_
_atom_site_label
_atom_site_type_symbol
_atom_site_fract_x
_atom_site_fract_y
_atom_site_fract_z
_atom_site_U_iso_or_equiv
_atom_site_adp_type
_atom_site_occupancy
_atom_site_site_symmetry_order
_atom_site_calc_flag
_atom_site_refinement_flags_posn
Rh1 Rh 0.61093(3) 0.41233(3) 0.13893(3) 0.00830(8) Uani 1 1 d .
Cl1 Cl 0.63693(10) 0.66914(9) 0.16828(9) 0.01490(17) Uani 1 1 d .
Cl2 Cl 0.32800(9) 0.49105(9) 0.12323(8) 0.01170(15) Uani 1 1 d .
C1 C 0.5852(4) 0.2460(4) 0.3389(3) 0.0122(6) Uani 1 1 d .
C2 C 0.5582(4) 0.1711(4) 0.2335(4) 0.0132(7) Uani 1 1 d .
C3 C 0.6998(4) 0.1756(4) 0.1253(4) 0.0130(7) Uani 1 1 d .
C4 C 0.8186(4) 0.2526(4) 0.1605(4) 0.0121(6) Uani 1 1 d .
C5 C 0.7485(4) 0.2923(4) 0.2951(4) 0.0116(6) Uani 1 1 d .
C6 C 0.4687(5) 0.2632(5) 0.4723(4) 0.0208(8) Uani 1 1 d .
H6A H 0.5073 0.3359 0.5148 0.031 Uiso 1 1 calc GR
H6B H 0.4588 0.1598 0.5398 0.031 Uiso 1 1 calc GR
H6C H 0.3636 0.3052 0.4501 0.031 Uiso 1 1 calc GR
C7 C 0.4074(5) 0.0997(4) 0.2360(4) 0.0205(8) Uani 1 1 d .
H7A H 0.3202 0.1298 0.3100 0.031 Uiso 1 1 calc GR
H7B H 0.4265 -0.0156 0.2566 0.031 Uiso 1 1 calc GR
H7C H 0.3773 0.1385 0.1431 0.031 Uiso 1 1 calc GR
C8 C 0.7207(5) 0.1086(4) -0.0028(4) 0.0200(8) Uani 1 1 d .
H8A H 0.6240 0.1376 -0.0431 0.030 Uiso 1 1 calc GR
H8B H 0.7380 -0.0068 0.0255 0.030 Uiso 1 1 calc GR
H8C H 0.8137 0.1511 -0.0744 0.030 Uiso 1 1 calc GR
C9 C 0.9858(4) 0.2784(4) 0.0756(4) 0.0210(8) Uani 1 1 d .
H9A H 0.9838 0.3118 -0.0261 0.031 Uiso 1 1 calc GR
H9B H 1.0543 0.1798 0.0937 0.031 Uiso 1 1 calc GR
H9C H 1.0288 0.3606 0.1035 0.031 Uiso 1 1 calc GR
C10 C 0.8318(5) 0.3607(4) 0.3793(4) 0.0177(7) Uani 1 1 d .
H10A H 0.7531 0.4261 0.4352 0.021 Uiso 1 1 calc R
H10B H 0.9141 0.4292 0.3140 0.021 Uiso 1 1 calc R
C11 C 0.9121(4) 0.2258(4) 0.4806(4) 0.0153(7) Uani 1 1 d .
H11A H 0.8294 0.1546 0.5407 0.018 Uiso 1 1 calc R
H11B H 0.9926 0.1637 0.4229 0.018 Uiso 1 1 calc R
C12 C 0.9944(5) 0.2814(4) 0.5770(4) 0.0171(7) Uani 1 1 d .
H12A H 1.0745 0.3557 0.5175 0.021 Uiso 1 1 calc R
H12B H 0.9134 0.3391 0.6384 0.021 Uiso 1 1 calc R
C13 C 1.0778(5) 0.1455(4) 0.6705(4) 0.0189(7) Uani 1 1 d .
H13A H 1.1611 0.0905 0.6103 0.028 Uiso 1 1 calc GR
H13B H 0.9990 0.0716 0.7298 0.028 Uiso 1 1 calc GR
H13C H 1.1272 0.1868 0.7318 0.028 Uiso 1 1 calc GR

loop_
_atom_site_aniso_label
_atom_site_aniso_U_11
_atom_site_aniso_U_22
_atom_site_aniso_U_33
_atom_site_aniso_U_23
_atom_site_aniso_U_13
_atom_site_aniso_U_12
Rh1 0.00923(12) 0.00794(12) 0.00835(12) -0.00207(9) -0.00299(8) -0.00052(8)
Cl1 0.0193(4) 0.0107(3) 0.0173(4) -0.0048(3) -0.0067(3) -0.0020(3)
Cl2 0.0099(4) 0.0138(4) 0.0106(4) -0.0020(3) -0.0023(3) 0.0002(3)
C1 0.0150(16) 0.0119(15) 0.0089(15) -0.0005(12) -0.0043(12) 0.0008(13)
C2 0.0163(17) 0.0087(15) 0.0142(16) 0.0011(12) -0.0069(13) -0.0003(13)
C3 0.0173(17) 0.0075(14) 0.0153(16) -0.0017(12) -0.0076(13) 0.0010(12)
C4 0.0131(16) 0.0053(14) 0.0172(16) -0.0013(12) -0.0039(13) 0.0005(12)
C5 0.0148(16) 0.0083(14) 0.0127(15) -0.0008(12) -0.0078(13) 0.0012(12)
C6 0.024(2) 0.0221(19) 0.0120(17) -0.0016(14) -0.0002(15) 0.0012(15)
C7 0.0204(19) 0.0159(17) 0.027(2) 0.0002(15) -0.0107(16) -0.0061(15)
C8 0.030(2) 0.0161(17) 0.0155(17) -0.0075(14) -0.0057(15) 0.0027(15)
C9 0.0142(17) 0.0156(17) 0.029(2) -0.0007(15) -0.0007(15) -0.0004(14)
C10 0.0202(18) 0.0121(15) 0.0261(19) -0.0053(14) -0.0158(15) 0.0017(14)
C11 0.0193(18) 0.0117(15) 0.0182(17) -0.0023(13) -0.0113(14) -0.0018(13)
C12 0.0212(18) 0.0115(16) 0.0221(18) -0.0032(14) -0.0124(15) -0.0004(14)
C13 0.0231(19) 0.0190(17) 0.0166(17) -0.0035(14) -0.0105(15) 0.0007(15)

loop_
_atom_type_symbol
_atom_type_description
_atom_type_scat_dispersion_real
_atom_type_scat_dispersion_imag
_atom_type_scat_source
C C 0.0033 0.0016 'International Tables Vol C Tables 4.2.6.8 and 6.1.1.4'
H H 0.0000 0.0000 'International Tables Vol C Tables 4.2.6.8 and 6.1.1.4'
Cl Cl 0.1484 0.1585 'International Tables Vol C Tables 4.2.6.8 and 6.1.1.4'
Rh Rh -1.1178 0.9187 'International Tables Vol C Tables 4.2.6.8 and 6.1.1.4'

loop_
_exptl_crystal_face_index_h
_exptl_crystal_face_index_k
_exptl_crystal_face_index_l
_exptl_crystal_face_perp_dist
_exptl_oxdiff_crystal_face_indexfrac_h
_exptl_oxdiff_crystal_face_indexfrac_k
_exptl_oxdiff_crystal_face_indexfrac_l
_exptl_oxdiff_crystal_face_x
_exptl_oxdiff_crystal_face_y
_exptl_oxdiff_crystal_face_z
1 -5 0 0.0762 0.5080 -5.0093 0.4946 -0.1450 -0.3911 -0.1229
3 1 6 0.1261 2.9860 0.9971 6.0135 -0.0417 -0.2122 0.4025
-1 2 6 0.1019 -0.7409 1.9948 5.7396 -0.2589 0.0363 0.3612
-4 -2 0 0.1084 -4.3633 -2.0095 0.3640 -0.3863 0.0486 -0.1112
-3 -4 -6 0.1511 -2.6214 -4.0017 -6.3764 -0.0101 -0.0091 -0.5109
-2 -5 -4 0.1070 -1.7977 -5.0055 -4.1996 -0.0861 -0.1711 -0.4121
0 0 1 0.0985 -0.0996 -0.0017 1.0995 -0.0587 -0.0222 0.0578
-1 -1 0 0.1051 -0.7798 -1.0025 -0.2197 -0.0759 -0.0301 -0.0555
0 5 0 0.0295 0.3934 5.0102 -0.3959 0.2036 0.3474 0.1422
1 -3 -6 0.1057 0.8625 -2.9963 -5.8606 0.2416 -0.1101 -0.3973
4 1 0 0.0784 4.4848 1.0080 -0.4850 0.3690 -0.1224 0.0751
2 -1 6 0.1220 2.3276 -1.0069 5.6728 -0.1349 -0.3161 0.3109
-4 -1 -1 0.1395 -4.3852 -1.0063 -0.6146 -0.3103 0.1447 -0.1329

loop_
_geom_angle_atom_site_label_1
_geom_angle_atom_site_label_2
_geom_angle_atom_site_label_3
_geom_angle
_geom_angle_site_symmetry_3
Cl1 Rh1 Cl2 89.62(3) .
Cl1 Rh1 Cl2 91.02(3) 2_665
Cl2 Rh1 Cl2 85.75(3) 2_665
C1 Rh1 Cl1 110.00(9) .
C1 Rh1 Cl2 157.66(9) 2_665
C1 Rh1 Cl2 101.38(10) .
C1 Rh1 C2 39.65(12) .
C1 Rh1 C3 65.95(13) .
C1 Rh1 C4 66.73(13) .
C1 Rh1 C5 39.70(13) .
C2 Rh1 Cl1 148.98(10) .
C2 Rh1 Cl2 119.98(9) 2_665
C2 Rh1 Cl2 91.33(9) .
C3 Rh1 Cl1 153.29(9) .
C3 Rh1 Cl2 91.90(9) 2_665
C3 Rh1 Cl2 117.07(9) .
C3 Rh1 C2 38.60(13) .
C4 Rh1 Cl1 113.71(9) .
C4 Rh1 Cl2 156.07(9) .
C4 Rh1 Cl2 98.45(10) 2_665
C4 Rh1 C2 66.09(13) .
C4 Rh1 C3 39.65(12) .
C4 Rh1 C5 39.45(13) .
C5 Rh1 Cl1 93.85(9) .
C5 Rh1 Cl2 139.11(10) .
C5 Rh1 Cl2 134.80(10) 2_665
C5 Rh1 C2 66.02(12) .
C5 Rh1 C3 65.82(12) .
Rh1 Cl2 Rh1 94.25(3) 2_665
C2 C1 Rh1 71.10(18) .
C2 C1 C6 125.9(3) .
C5 C1 Rh1 70.85(18) .
C5 C1 C2 107.5(3) .
C5 C1 C6 126.4(3) .
C6 C1 Rh1 126.1(2) .
C1 C2 Rh1 69.25(18) .
C1 C2 C7 126.8(3) .
C3 C2 Rh1 70.65(19) .
C3 C2 C1 108.2(3) .
C3 C2 C7 125.0(3) .
C7 C2 Rh1 125.9(2) .
C2 C3 Rh1 70.75(19) .
C2 C3 C4 108.8(3) .
C2 C3 C8 124.7(3) .
C4 C3 Rh1 69.64(18) .
C4 C3 C8 126.5(3) .
C8 C3 Rh1 126.2(2) .
C3 C4 Rh1 70.72(19) .
C3 C4 C9 125.9(3) .
C5 C4 Rh1 70.64(18) .
C5 C4 C3 107.3(3) .
C5 C4 C9 126.8(3) .
C9 C4 Rh1 126.1(2) .
C1 C5 Rh1 69.45(18) .
C1 C5 C10 125.6(3) .
C4 C5 Rh1 69.91(18) .
C4 C5 C1 108.1(3) .
C4 C5 C10 126.2(3) .
C10 C5 Rh1 128.8(2) .
C1 C6 H6A 109.5 .
C1 C6 H6B 109.5 .
C1 C6 H6C 109.5 .
H6A C6 H6B 109.5 .
H6A C6 H6C 109.5 .
H6B C6 H6C 109.5 .
C2 C7 H7A 109.5 .
C2 C7 H7B 109.5 .
C2 C7 H7C 109.5 .
H7A C7 H7B 109.5 .
H7A C7 H7C 109.5 .
H7B C7 H7C 109.5 .
C3 C8 H8A 109.5 .
C3 C8 H8B 109.5 .
C3 C8 H8C 109.5 .
H8A C8 H8B 109.5 .
H8A C8 H8C 109.5 .
H8B C8 H8C 109.5 .
C4 C9 H9A 109.5 .
C4 C9 H9B 109.5 .
C4 C9 H9C 109.5 .
H9A C9 H9B 109.5 .
H9A C9 H9C 109.5 .
H9B C9 H9C 109.5 .
C5 C10 H10A 109.8 .
C5 C10 H10B 109.8 .
C5 C10 C11 109.4(3) .
H10A C10 H10B 108.2 .
C11 C10 H10A 109.8 .
C11 C10 H10B 109.8 .
C10 C11 H11A 108.7 .
C10 C11 H11B 108.7 .
H11A C11 H11B 107.6 .
C12 C11 C10 114.1(3) .
C12 C11 H11A 108.7 .
C12 C11 H11B 108.7 .
C11 C12 H12A 109.1 .
C11 C12 H12B 109.1 .
H12A C12 H12B 107.8 .
C13 C12 C11 112.4(3) .
C13 C12 H12A 109.1 .
C13 C12 H12B 109.1 .
C12 C13 H13A 109.5 .
C12 C13 H13B 109.5 .
C12 C13 H13C 109.5 .
H13A C13 H13B 109.5 .
H13A C13 H13C 109.5 .
H13B C13 H13C 109.5 .

loop_
_geom_bond_atom_site_label_1
_geom_bond_atom_site_label_2
_geom_bond_distance
_geom_bond_site_symmetry_2
Rh1 Cl1 2.3973(8) .
Rh1 Cl2 2.4642(8) .
Rh1 Cl2 2.4720(8) 2_665
Rh1 C1 2.122(3) .
Rh1 C2 2.147(3) .
Rh1 C3 2.146(3) .
Rh1 C4 2.132(3) .
Rh1 C5 2.141(3) .
Cl2 Rh1 2.4720(8) 2_665
C1 C2 1.448(5) .
C1 C5 1.448(5) .
C1 C6 1.491(5) .
C2 C3 1.419(5) .
C2 C7 1.507(5) .
C3 C4 1.451(5) .
C3 C8 1.501(5) .
C4 C5 1.442(5) .
C4 C9 1.499(5) .
C5 C10 1.495(4) .
C6 H6A 0.9800 .
C6 H6B 0.9800 .
C6 H6C 0.9800 .
C7 H7A 0.9800 .
C7 H7B 0.9800 .
C7 H7C 0.9800 .
C8 H8A 0.9800 .
C8 H8B 0.9800 .
C8 H8C 0.9800 .
C9 H9A 0.9800 .
C9 H9B 0.9800 .
C9 H9C 0.9800 .
C10 H10A 0.9900 .
C10 H10B 0.9900 .
C10 C11 1.542(5) .
C11 H11A 0.9900 .
C11 H11B 0.9900 .
C11 C12 1.520(5) .
C12 H12A 0.9900 .
C12 H12B 0.9900 .
C12 C13 1.519(5) .
C13 H13A 0.9800 .
C13 H13B 0.9800 .
C13 H13C 0.9800 .

loop_
_geom_torsion_atom_site_label_1
_geom_torsion_atom_site_label_2
_geom_torsion_atom_site_label_3
_geom_torsion_atom_site_label_4
_geom_torsion
Rh1 C1 C2 C3 60.1(2)
Rh1 C1 C2 C7 -120.0(3)
Rh1 C1 C5 C4 -59.4(2)
Rh1 C1 C5 C10 123.7(3)
Rh1 C2 C3 C4 59.5(2)
Rh1 C2 C3 C8 -121.3(3)
Rh1 C3 C4 C5 61.5(2)
Rh1 C3 C4 C9 -121.2(3)
Rh1 C4 C5 C1 59.2(2)
Rh1 C4 C5 C10 -124.0(3)
Rh1 C5 C10 C11 178.8(3)
C1 C2 C3 Rh1 -59.3(2)
C1 C2 C3 C4 0.2(4)
C1 C2 C3 C8 179.4(3)
C1 C5 C10 C11 87.6(4)
C2 C1 C5 Rh1 62.0(2)
C2 C1 C5 C4 2.6(4)
C2 C1 C5 C10 -174.3(3)
C2 C3 C4 Rh1 -60.1(2)
C2 C3 C4 C5 1.4(4)
C2 C3 C4 C9 178.7(3)
C3 C4 C5 Rh1 -61.6(2)
C3 C4 C5 C1 -2.4(4)
C3 C4 C5 C10 174.4(3)
C4 C5 C10 C11 -88.7(4)
C5 C1 C2 Rh1 -61.8(2)
C5 C1 C2 C3 -1.7(4)
C5 C1 C2 C7 178.2(3)
C5 C10 C11 C12 -177.3(3)
C6 C1 C2 Rh1 121.4(3)
C6 C1 C2 C3 -178.4(3)
C6 C1 C2 C7 1.5(5)
C6 C1 C5 Rh1 -121.3(3)
C6 C1 C5 C4 179.3(3)
C6 C1 C5 C10 2.4(5)
C7 C2 C3 Rh1 120.9(3)
C7 C2 C3 C4 -179.7(3)
C7 C2 C3 C8 -0.4(5)
C8 C3 C4 Rh1 120.6(3)
C8 C3 C4 C5 -177.8(3)
C8 C3 C4 C9 -0.6(5)
C9 C4 C5 Rh1 121.2(3)
C9 C4 C5 C1 -179.7(3)
C9 C4 C5 C10 -2.9(5)
C10 C11 C12 C13 -177.6(3)

loop_
_twin_individual_id
_twin_individual_mass_fraction_refined
1 0.7825(6)
2 0.2175(6)
